data_4104302
loop_
_publ_author_name
'Masaaki Nakamoto'
'Yusuke Inagaki'
'Motoaki Nishina'
'Akira Sekiguchi'

_publ_section_title
;
 Perfluoroaryltetrahedranes: Tetrahedranes with Extended \s-\p Conjugation
;
_journal_name_full 'Journal of the American Chemical Society'
_journal_page_first 3172
_journal_page_last 3173
_journal_paper_doi 10.1021/ja810055w
_journal_volume 131
_journal_year 2009
_chemical_formula_sum 'C19 H27 F5 Si3'
_chemical_formula_weight 434.68
_chemical_name_systematic
; 
 pentafluorophenyltetrahedrane 
;
_space_group_IT_number 61
_symmetry_cell_setting orthorhombic
_symmetry_space_group_name_Hall '-P 2ac 2ab'
_symmetry_space_group_name_H-M 'P b c a'
_atom_sites_solution_hydrogens geom
_atom_sites_solution_primary direct
_atom_sites_solution_secondary difmap
_audit_creation_method SHELXL-97
_cell_angle_alpha 90.00
_cell_angle_beta 90.00
_cell_angle_gamma 90.00
_cell_formula_units_Z 8
_cell_length_a 16.8230(4)
_cell_length_b 15.8690(7)
_cell_length_c 17.9170(8)
_cell_measurement_reflns_used 47380
_cell_measurement_temperature 150
_cell_measurement_theta_max 27.94
_cell_measurement_theta_min 2.10
_cell_volume 4783.2(3)
_computing_cell_refinement 'HKL scalepack'
_computing_data_collection 'MacScience Xpress'
_computing_data_reduction Denzo
_computing_molecular_graphics ORTEP
_computing_publication_material CIFTAB
_computing_structure_refinement 'SHELXL-97 (Sheldrick, 1997)'
_computing_structure_solution SIR92
_diffrn_ambient_temperature 150
_diffrn_measured_fraction_theta_full 0.998
_diffrn_measured_fraction_theta_max 0.998
_diffrn_measurement_device 'MacScience DIP2030 Image plate'
_diffrn_radiation_monochromator graphite
_diffrn_radiation_source 'rotating anode'
_diffrn_radiation_type MoK\a
_diffrn_radiation_wavelength 0.71070
_diffrn_reflns_av_R_equivalents 0.064
_diffrn_reflns_av_sigmaI/netI 0.0294
_diffrn_reflns_limit_h_max 22
_diffrn_reflns_limit_h_min 0
_diffrn_reflns_limit_k_max 20
_diffrn_reflns_limit_k_min 0
_diffrn_reflns_limit_l_max 0
_diffrn_reflns_limit_l_min -23
_diffrn_reflns_number 47380
_diffrn_reflns_theta_full 27.94
_diffrn_reflns_theta_max 27.94
_diffrn_reflns_theta_min 2.10
_exptl_absorpt_coefficient_mu 0.238
_exptl_absorpt_correction_type none
_exptl_crystal_colour colorless
_exptl_crystal_density_diffrn 1.207
_exptl_crystal_density_meas ?
_exptl_crystal_density_method 'not measured'
_exptl_crystal_description plate
_exptl_crystal_F_000 1824
_exptl_crystal_size_max 0.30
_exptl_crystal_size_mid 0.20
_exptl_crystal_size_min 0.05
_refine_diff_density_max 0.358
_refine_diff_density_min -0.398
_refine_diff_density_rms 0.085
_refine_ls_extinction_coef 0.0054(6)
_refine_ls_extinction_expression Fc^*^=kFc[1+0.001xFc^2^\l^3^/sin(2\q)]^-1/4^
_refine_ls_extinction_method SHELXL
_refine_ls_goodness_of_fit_ref 1.046
_refine_ls_hydrogen_treatment constr
_refine_ls_matrix_type full
_refine_ls_number_parameters 245
_refine_ls_number_reflns 5737
_refine_ls_number_restraints 0
_refine_ls_restrained_S_all 1.046
_refine_ls_R_factor_all 0.0684
_refine_ls_R_factor_gt 0.0496
_refine_ls_shift/su_max 0.001
_refine_ls_shift/su_mean 0.000
_refine_ls_structure_factor_coef Fsqd
_refine_ls_weighting_details 'calc w=1/[\s^2^(Fo^2^)+(0.0876P)^2^+0.3850P] where P=(Fo^2^+2Fc^2^)/3'
_refine_ls_weighting_scheme calc
_refine_ls_wR_factor_gt 0.1311
_refine_ls_wR_factor_ref 0.1455
_reflns_number_gt 4206
_reflns_number_total 5737
_reflns_threshold_expression >2sigma(I)
_cod_data_source_file ja810055w_si_001.cif
_cod_data_source_block shelxl
_cod_depositor_comments
;
The following automatic conversions were performed:

'_exptl_crystal_density_meas' value 'not measured' was changed to '?'
- the value is perceived as not measured.

Automatic conversion script
Id: cif_fix_values 3008 2015-01-20 13:52:24Z robertas 
;
_cod_original_sg_symbol_H-M 'P b c a       '
_cod_database_code 4104302

loop_
_symmetry_equiv_pos_as_xyz
'x, y, z'
'-x+1/2, -y, z+1/2'
'x+1/2, -y+1/2, -z'
'-x, y+1/2, -z+1/2'
'-x, -y, -z'
'x-1/2, y, -z-1/2'
'-x-1/2, y-1/2, z'
'x, -y-1/2, z-1/2'

loop_
_atom_site_label
_atom_site_type_symbol
_atom_site_fract_x
_atom_site_fract_y
_atom_site_fract_z
_atom_site_U_iso_or_equiv
_atom_site_adp_type
_atom_site_occupancy
_atom_site_symmetry_multiplicity
_atom_site_calc_flag
_atom_site_refinement_flags
Si1 Si 0.38027(3) 0.24384(3) 0.33356(3) 0.03883(15) Uani 1 1 d .
Si2 Si 0.22958(3) 0.10443(3) 0.16856(3) 0.03621(15) Uani 1 1 d .
Si3 Si 0.38608(3) -0.03386(3) 0.33227(3) 0.03641(15) Uani 1 1 d .
F1 F 0.47058(7) 0.25776(7) 0.14464(7) 0.0493(3) Uani 1 1 d .
F2 F 0.58692(8) 0.26388(8) 0.04222(7) 0.0551(3) Uani 1 1 d .
F3 F 0.65055(8) 0.11892(8) -0.01285(7) 0.0577(3) Uani 1 1 d .
F4 F 0.59700(8) -0.03306(8) 0.03784(7) 0.0547(3) Uani 1 1 d .
F5 F 0.48120(8) -0.03940(6) 0.14135(7) 0.0498(3) Uani 1 1 d .
C1 C 0.41314(10) 0.10643(10) 0.20647(10) 0.0316(3) Uani 1 1 d .
C2 C 0.37864(10) 0.15333(10) 0.26971(9) 0.0333(4) Uani 1 1 d .
C3 C 0.32469(10) 0.10432(10) 0.21845(10) 0.0338(4) Uani 1 1 d .
C4 C 0.38040(10) 0.05732(11) 0.26926(9) 0.0338(4) Uani 1 1 d .
C5 C 0.29577(17) 0.23109(15) 0.39976(14) 0.0670(7) Uani 1 1 d .
H5A H 0.2951 0.2776 0.4341 0.100 Uiso 1 1 calc R
H5B H 0.3019 0.1794 0.4269 0.100 Uiso 1 1 calc R
H5C H 0.2467 0.2298 0.3724 0.100 Uiso 1 1 calc R
C6 C 0.36666(12) 0.34300(12) 0.27938(12) 0.0482(5) Uani 1 1 d .
H6A H 0.3675 0.3903 0.3128 0.072 Uiso 1 1 calc R
H6B H 0.3166 0.3413 0.2538 0.072 Uiso 1 1 calc R
H6C H 0.4089 0.3485 0.2437 0.072 Uiso 1 1 calc R
C7 C 0.47707(16) 0.24589(15) 0.38437(15) 0.0656(7) Uani 1 1 d .
H7A H 0.4780 0.2931 0.4179 0.098 Uiso 1 1 calc R
H7B H 0.5198 0.2510 0.3491 0.098 Uiso 1 1 calc R
H7C H 0.4832 0.1946 0.4123 0.098 Uiso 1 1 calc R
C8 C 0.14766(12) 0.10786(13) 0.23871(13) 0.0487(5) Uani 1 1 d .
H8A H 0.0974 0.1080 0.2134 0.073 Uiso 1 1 calc R
H8B H 0.1525 0.1580 0.2683 0.073 Uiso 1 1 calc R
H8C H 0.1510 0.0593 0.2705 0.073 Uiso 1 1 calc R
C9 C 0.22309(14) 0.00548(17) 0.11287(13) 0.0607(6) Uani 1 1 d .
H9A H 0.1736 0.0043 0.0862 0.091 Uiso 1 1 calc R
H9B H 0.2260 -0.0422 0.1457 0.091 Uiso 1 1 calc R
H9C H 0.2664 0.0034 0.0780 0.091 Uiso 1 1 calc R
C10 C 0.22677(16) 0.20010(17) 0.10828(14) 0.0692(7) Uani 1 1 d .
H10A H 0.1774 0.2017 0.0815 0.104 Uiso 1 1 calc R
H10B H 0.2701 0.1983 0.0735 0.104 Uiso 1 1 calc R
H10C H 0.2314 0.2495 0.1388 0.104 Uiso 1 1 calc R
C11 C 0.30158(16) -0.02570(14) 0.39888(13) 0.0580(6) Uani 1 1 d .
H11A H 0.3030 -0.0725 0.4328 0.087 Uiso 1 1 calc R
H11B H 0.2524 -0.0264 0.3718 0.087 Uiso 1 1 calc R
H11C H 0.3057 0.0260 0.4264 0.087 Uiso 1 1 calc R
C12 C 0.37672(13) -0.13275(12) 0.27632(12) 0.0481(5) Uani 1 1 d .
H12A H 0.3798 -0.1806 0.3090 0.072 Uiso 1 1 calc R
H12B H 0.4190 -0.1354 0.2404 0.072 Uiso 1 1 calc R
H12C H 0.3265 -0.1330 0.2508 0.072 Uiso 1 1 calc R
C13 C 0.48293(14) -0.03061(13) 0.38324(14) 0.0566(6) Uani 1 1 d .
H13A H 0.4864 -0.0780 0.4164 0.085 Uiso 1 1 calc R
H13B H 0.4863 0.0206 0.4115 0.085 Uiso 1 1 calc R
H13C H 0.5259 -0.0328 0.3480 0.085 Uiso 1 1 calc R
C14 C 0.47297(10) 0.10890(10) 0.14826(10) 0.0318(3) Uani 1 1 d .
C15 C 0.50117(11) 0.18477(11) 0.11966(10) 0.0358(4) Uani 1 1 d .
C16 C 0.56060(11) 0.18887(12) 0.06678(10) 0.0406(4) Uani 1 1 d .
C17 C 0.59333(11) 0.11591(12) 0.03922(10) 0.0415(4) Uani 1 1 d .
C18 C 0.56595(11) 0.03919(12) 0.06493(10) 0.0400(4) Uani 1 1 d .
C19 C 0.50666(11) 0.03658(11) 0.11817(10) 0.0354(4) Uani 1 1 d .

loop_
_atom_site_aniso_label
_atom_site_aniso_U_11
_atom_site_aniso_U_22
_atom_site_aniso_U_33
_atom_site_aniso_U_23
_atom_site_aniso_U_13
_atom_site_aniso_U_12
Si1 0.0446(3) 0.0370(3) 0.0349(3) -0.00374(19) 0.0000(2) 0.0038(2)
Si2 0.0294(3) 0.0498(3) 0.0294(3) 0.0006(2) 0.00107(18) 0.0024(2)
Si3 0.0389(3) 0.0352(3) 0.0352(3) 0.00413(18) -0.0019(2) -0.00354(19)
F1 0.0590(7) 0.0380(5) 0.0510(7) -0.0010(5) 0.0177(6) -0.0001(5)
F2 0.0601(8) 0.0554(7) 0.0497(7) 0.0046(5) 0.0168(6) -0.0156(6)
F3 0.0461(7) 0.0828(9) 0.0443(7) -0.0055(6) 0.0192(6) -0.0015(6)
F4 0.0524(7) 0.0591(7) 0.0526(7) -0.0128(5) 0.0104(6) 0.0156(5)
F5 0.0567(7) 0.0376(6) 0.0550(7) -0.0001(5) 0.0111(6) 0.0036(5)
C1 0.0291(8) 0.0347(8) 0.0308(8) 0.0007(6) -0.0001(7) 0.0017(6)
C2 0.0323(8) 0.0368(8) 0.0308(8) 0.0009(6) 0.0023(7) 0.0003(7)
C3 0.0302(8) 0.0387(8) 0.0325(9) 0.0015(7) 0.0019(7) 0.0013(7)
C4 0.0318(8) 0.0379(8) 0.0317(9) 0.0012(7) 0.0015(7) 0.0011(7)
C5 0.0874(19) 0.0611(13) 0.0524(14) -0.0036(11) 0.0294(13) 0.0103(13)
C6 0.0500(11) 0.0396(9) 0.0549(12) 0.0008(8) 0.0033(9) 0.0069(8)
C7 0.0756(17) 0.0497(12) 0.0715(17) -0.0049(11) -0.0334(14) 0.0005(11)
C8 0.0348(10) 0.0644(13) 0.0468(11) -0.0073(9) 0.0093(9) 0.0000(8)
C9 0.0497(13) 0.0832(16) 0.0492(13) -0.0228(12) -0.0006(10) 0.0012(12)
C10 0.0602(15) 0.0886(18) 0.0588(15) 0.0296(13) -0.0073(11) 0.0056(13)
C11 0.0707(15) 0.0553(12) 0.0480(12) 0.0035(9) 0.0176(11) -0.0098(11)
C12 0.0504(12) 0.0397(9) 0.0541(12) -0.0021(9) 0.0001(9) -0.0067(8)
C13 0.0595(14) 0.0439(11) 0.0664(15) 0.0065(9) -0.0255(12) -0.0024(9)
C14 0.0270(8) 0.0394(8) 0.0291(8) -0.0014(6) -0.0012(6) 0.0008(6)
C15 0.0348(9) 0.0401(9) 0.0324(8) -0.0014(7) 0.0038(7) -0.0003(7)
C16 0.0390(9) 0.0485(10) 0.0343(9) 0.0021(7) 0.0026(8) -0.0068(8)
C17 0.0336(9) 0.0615(12) 0.0294(9) -0.0036(8) 0.0049(7) -0.0004(8)
C18 0.0358(9) 0.0485(10) 0.0356(9) -0.0086(7) 0.0002(7) 0.0086(7)
C19 0.0320(8) 0.0397(9) 0.0346(9) -0.0009(7) -0.0017(7) 0.0021(7)

loop_
_atom_type_symbol
_atom_type_description
_atom_type_scat_dispersion_real
_atom_type_scat_dispersion_imag
_atom_type_scat_source
C C 0.0033 0.0016 'International Tables Vol C Tables 4.2.6.8 and 6.1.1.4'
H H 0.0000 0.0000 'International Tables Vol C Tables 4.2.6.8 and 6.1.1.4'
F F 0.0171 0.0103 'International Tables Vol C Tables 4.2.6.8 and 6.1.1.4'
Si Si 0.0817 0.0704 'International Tables Vol C Tables 4.2.6.8 and 6.1.1.4'

loop_
_geom_angle_atom_site_label_1
_geom_angle_atom_site_label_2
_geom_angle_atom_site_label_3
_geom_angle
C2 Si1 C5 107.49(10)
C2 Si1 C6 109.53(9)
C5 Si1 C6 109.25(10)
C2 Si1 C7 109.31(10)
C5 Si1 C7 110.93(14)
C6 Si1 C7 110.29(11)
C3 Si2 C9 108.15(9)
C3 Si2 C10 107.80(10)
C9 Si2 C10 112.00(14)
C3 Si2 C8 108.44(9)
C9 Si2 C8 109.99(10)
C10 Si2 C8 110.35(11)
C4 Si3 C11 107.42(9)
C4 Si3 C13 108.89(9)
C11 Si3 C13 110.53(12)
C4 Si3 C12 109.11(9)
C11 Si3 C12 109.77(10)
C13 Si3 C12 111.03(10)
C14 C1 C2 144.32(15)
C14 C1 C4 145.29(15)
C2 C1 C4 62.21(12)
C14 C1 C3 142.20(16)
C2 C1 C3 60.80(11)
C4 C1 C3 60.65(11)
C1 C2 C3 60.56(11)
C1 C2 C4 58.92(10)
C3 C2 C4 59.51(11)
C1 C2 Si1 150.17(13)
C3 C2 Si1 142.38(13)
C4 C2 Si1 141.71(12)
C1 C3 C4 58.74(11)
C1 C3 C2 58.65(11)
C4 C3 C2 60.79(11)
C1 C3 Si2 142.58(13)
C4 C3 Si2 147.08(13)
C2 C3 Si2 145.32(13)
C1 C4 C3 60.61(11)
C1 C4 C2 58.87(10)
C3 C4 C2 59.70(11)
C1 C4 Si3 149.88(13)
C3 C4 Si3 142.60(13)
C2 C4 Si3 141.72(13)
Si1 C5 H5A 109.5
Si1 C5 H5B 109.5
H5A C5 H5B 109.5
Si1 C5 H5C 109.5
H5A C5 H5C 109.5
H5B C5 H5C 109.5
Si1 C6 H6A 109.5
Si1 C6 H6B 109.5
H6A C6 H6B 109.5
Si1 C6 H6C 109.5
H6A C6 H6C 109.5
H6B C6 H6C 109.5
Si1 C7 H7A 109.5
Si1 C7 H7B 109.5
H7A C7 H7B 109.5
Si1 C7 H7C 109.5
H7A C7 H7C 109.5
H7B C7 H7C 109.5
Si2 C8 H8A 109.5
Si2 C8 H8B 109.5
H8A C8 H8B 109.5
Si2 C8 H8C 109.5
H8A C8 H8C 109.5
H8B C8 H8C 109.5
Si2 C9 H9A 109.5
Si2 C9 H9B 109.5
H9A C9 H9B 109.5
Si2 C9 H9C 109.5
H9A C9 H9C 109.5
H9B C9 H9C 109.5
Si2 C10 H10A 109.5
Si2 C10 H10B 109.5
H10A C10 H10B 109.5
Si2 C10 H10C 109.5
H10A C10 H10C 109.5
H10B C10 H10C 109.5
Si3 C11 H11A 109.5
Si3 C11 H11B 109.5
H11A C11 H11B 109.5
Si3 C11 H11C 109.5
H11A C11 H11C 109.5
H11B C11 H11C 109.5
Si3 C12 H12A 109.5
Si3 C12 H12B 109.5
H12A C12 H12B 109.5
Si3 C12 H12C 109.5
H12A C12 H12C 109.5
H12B C12 H12C 109.5
Si3 C13 H13A 109.5
Si3 C13 H13B 109.5
H13A C13 H13B 109.5
Si3 C13 H13C 109.5
H13A C13 H13C 109.5
H13B C13 H13C 109.5
C19 C14 C15 115.64(16)
C19 C14 C1 122.69(15)
C15 C14 C1 121.66(15)
F1 C15 C16 117.75(16)
F1 C15 C14 119.49(15)
C16 C15 C14 122.75(16)
F2 C16 C17 119.77(17)
F2 C16 C15 120.38(17)
C17 C16 C15 119.85(17)
F3 C17 C16 120.50(17)
F3 C17 C18 120.19(17)
C16 C17 C18 119.30(17)
F4 C18 C19 120.16(17)
F4 C18 C17 119.98(17)
C19 C18 C17 119.86(16)
F5 C19 C18 118.04(15)
F5 C19 C14 119.40(16)
C18 C19 C14 122.56(16)

loop_
_geom_bond_atom_site_label_1
_geom_bond_atom_site_label_2
_geom_bond_distance
Si1 C2 1.8363(17)
Si1 C5 1.862(2)
Si1 C6 1.8631(19)
Si1 C7 1.866(2)
Si2 C3 1.8327(18)
Si2 C9 1.864(2)
Si2 C10 1.864(2)
Si2 C8 1.866(2)
Si3 C4 1.8377(18)
Si3 C11 1.861(2)
Si3 C13 1.869(2)
Si3 C12 1.869(2)
F1 C15 1.344(2)
F2 C16 1.344(2)
F3 C17 1.341(2)
F4 C18 1.350(2)
F5 C19 1.345(2)
C1 C14 1.450(2)
C1 C2 1.475(2)
C1 C4 1.475(2)
C1 C3 1.504(2)
C2 C3 1.507(2)
C2 C4 1.524(2)
C3 C4 1.504(2)
C5 H5A 0.9600
C5 H5B 0.9600
C5 H5C 0.9600
C6 H6A 0.9600
C6 H6B 0.9600
C6 H6C 0.9600
C7 H7A 0.9600
C7 H7B 0.9600
C7 H7C 0.9600
C8 H8A 0.9600
C8 H8B 0.9600
C8 H8C 0.9600
C9 H9A 0.9600
C9 H9B 0.9600
C9 H9C 0.9600
C10 H10A 0.9600
C10 H10B 0.9600
C10 H10C 0.9600
C11 H11A 0.9600
C11 H11B 0.9600
C11 H11C 0.9600
C12 H12A 0.9600
C12 H12B 0.9600
C12 H12C 0.9600
C13 H13A 0.9600
C13 H13B 0.9600
C13 H13C 0.9600
C14 C19 1.389(2)
C14 C15 1.392(2)
C15 C16 1.379(2)
C16 C17 1.374(3)
C17 C18 1.381(3)
C18 C19 1.381(3)
